data_7007538
loop_
_publ_author_name
'Carr, Michael J.'
'Londesborough, Michael G. S.'
'Hamilton Mcleod, Alexander R.'
'Kennedy, John D.'

_publ_section_title
;
 Macropolyhedral boron-containing cluster chemistry. Metallathiaboranes
 from S2B17H17: isolation and characterisation of
 [(eta6-MeC6H4isoPr)RuS2B16H16] and [(eta6-MeC6H4isoPr)RuS2B15H15].
;
_journal_issue 30
_journal_name_full 'Dalton transactions (Cambridge, England : 2003)'
_journal_page_first 3624
_journal_page_last 3626
_journal_paper_doi 10.1039/b607084c
_journal_year 2006
_chemical_formula_moiety 'H17 B17 S2'
_chemical_formula_sum 'B17 H17 S2'
_chemical_formula_weight 265.03
_chemical_name_systematic
;
?
;
_space_group_IT_number 2
_symmetry_cell_setting triclinic
_symmetry_space_group_name_Hall '-P 1'
_symmetry_space_group_name_H-M 'P -1'
_atom_sites_solution_hydrogens geom
_atom_sites_solution_primary direct
_atom_sites_solution_secondary difmap
_audit_creation_method SHELXL-97
_cell_angle_alpha 100.668(2)
_cell_angle_beta 97.312(2)
_cell_angle_gamma 110.388(2)
_cell_formula_units_Z 2
_cell_length_a 6.9385(2)
_cell_length_b 9.7324(3)
_cell_length_c 11.6406(5)
_cell_measurement_temperature 150(2)
_cell_volume 708.23(4)
_computing_cell_refinement
;
DENZO-SMN and COLLECT (Otwinowski & Minor, 1996)
;
_computing_data_collection
;
DENZO-SMN and COLLECT (Otwinowski & Minor, 1996)
;
_computing_data_reduction
;
DENZO-SMN and COLLECT (Otwinowski & Minor, 1996)
;
_computing_molecular_graphics
;
ORTEP3 for Windows (Farrugia, 1997)
XSeed (Barbour, 2001)
;
_computing_publication_material
;
'enCIFer (CCDC, 2002)'
;
_computing_structure_refinement
;
SHELXS-97 (Sheldrick, 1986)
;
_computing_structure_solution
;
SHELXS-97 (Sheldrick, 1986)
;
_diffrn_ambient_temperature 150(2)
_diffrn_measured_fraction_theta_full 0.992
_diffrn_measured_fraction_theta_max 0.992
_diffrn_measurement_device_type 'Nonius KappaCCD'
_diffrn_measurement_method
;
Detector set at 30mm from sample with different 2theta offsets
1 degree phi exposures for chi=0 degree settings
1 degree omega exposures for chi=90 degree settings
;
_diffrn_radiation_collimation miracol
_diffrn_radiation_detector 'CCD plate'
_diffrn_radiation_monochromator graphite
_diffrn_radiation_source 'Fine-focus Sealed tube'
_diffrn_radiation_type MoK\a
_diffrn_radiation_wavelength 0.71073
_diffrn_reflns_av_R_equivalents 0.1193
_diffrn_reflns_av_sigmaI/netI 0.0726
_diffrn_reflns_limit_h_max 8
_diffrn_reflns_limit_h_min -9
_diffrn_reflns_limit_k_max 12
_diffrn_reflns_limit_k_min -12
_diffrn_reflns_limit_l_max 15
_diffrn_reflns_limit_l_min -15
_diffrn_reflns_number 15278
_diffrn_reflns_theta_full 27.52
_diffrn_reflns_theta_max 27.52
_diffrn_reflns_theta_min 3.59
_exptl_absorpt_coefficient_mu 0.335
_exptl_absorpt_correction_T_max 0.9577
_exptl_absorpt_correction_T_min 0.9179
_exptl_absorpt_correction_type multi-scan
_exptl_absorpt_process_details
;
Using multiple and symmetry-related data measurements via the program SORTAV
See R.H. Blessing, Acta Cryst (1995), A51, 33-38
;
_exptl_crystal_colour Yellow
_exptl_crystal_density_diffrn 1.243
_exptl_crystal_density_method 'not measured'
_exptl_crystal_description block
_exptl_crystal_F_000 268
_exptl_crystal_size_max 0.26
_exptl_crystal_size_mid 0.20
_exptl_crystal_size_min 0.13
_refine_diff_density_max 0.312
_refine_diff_density_min -0.513
_refine_diff_density_rms 0.079
_refine_ls_extinction_method none
_refine_ls_goodness_of_fit_ref 1.021
_refine_ls_hydrogen_treatment mixed
_refine_ls_matrix_type full
_refine_ls_number_parameters 240
_refine_ls_number_reflns 3223
_refine_ls_number_restraints 0
_refine_ls_restrained_S_all 1.021
_refine_ls_R_factor_all 0.0631
_refine_ls_R_factor_gt 0.0450
_refine_ls_shift/su_max 0.000
_refine_ls_shift/su_mean 0.000
_refine_ls_structure_factor_coef Fsqd
_refine_ls_weighting_details 'w=1/[\s^2^(Fo^2^)+(0.0683P)^2^+0.0338P] where P=(Fo^2^+2Fc^2^)/3'
_refine_ls_weighting_scheme calc
_refine_ls_wR_factor_gt 0.1111
_refine_ls_wR_factor_ref 0.1205
_reflns_number_gt 2544
_reflns_number_total 3223
_reflns_threshold_expression >2sigma(I)
_cod_data_source_file b607084c.txt
_cod_data_source_block mc86
_cod_depositor_comments
;
The following automatic conversions were performed:
'_symmetry_cell_setting' value 'Triclinic' changed to 'triclinic'
according to '/home/saulius/struct/CIF-dictionaries/cif_core.dic'
dictionary named 'cif_core.dic' version 2.4.1 from 2010-06-29.

Automatic conversion script
Id: cif_fix_enum 1527 2010-12-29 10:47:43Z saulius 
;
_cod_original_sg_symbol_H-M P-1
_cod_original_formula_sum 'H17 B17 S2'
_cod_database_code 7007538

loop_
_symmetry_equiv_pos_as_xyz
'x, y, z'
'-x, -y, -z'

loop_
_atom_site_label
_atom_site_type_symbol
_atom_site_fract_x
_atom_site_fract_y
_atom_site_fract_z
_atom_site_U_iso_or_equiv
_atom_site_adp_type
_atom_site_occupancy
_atom_site_symmetry_multiplicity
_atom_site_calc_flag
_atom_site_refinement_flags
_atom_site_disorder_assembly
_atom_site_disorder_group
S9 S 0.66736(7) 0.15678(5) 0.34137(4) 0.02565(16) Uani 1 1 d . . .
S9' S 0.09448(8) -0.28635(5) 0.04983(4) 0.03125(16) Uani 1 1 d . . .
B1 B 0.4367(3) 0.2702(2) 0.15941(19) 0.0270(4) Uani 1 1 d . . .
B1' B 0.0651(3) -0.2428(2) 0.31268(18) 0.0261(4) Uani 1 1 d . . .
B2 B 0.2110(3) 0.2276(2) 0.22674(19) 0.0279(4) Uani 1 1 d . . .
B2' B 0.2176(3) -0.0497(2) 0.36527(18) 0.0249(4) Uani 1 1 d . . .
B3 B 0.2727(3) 0.0786(2) 0.14588(18) 0.0254(4) Uani 1 1 d . . .
B3' B 0.3394(3) -0.1728(2) 0.30078(18) 0.0237(4) Uani 1 1 d . . .
B4 B 0.5521(3) 0.1379(2) 0.16915(19) 0.0265(4) Uani 1 1 d . . .
B4' B 0.1542(3) -0.3386(2) 0.20010(19) 0.0287(5) Uani 1 1 d . . .
B5 B 0.6636(3) 0.3295(2) 0.2704(2) 0.0292(5) Uani 1 1 d . . .
B5' B -0.0394(3) -0.1065(2) 0.2802(2) 0.0291(5) Uani 1 1 d . . .
B6 B 0.4555(3) 0.3821(2) 0.3049(2) 0.0290(5) Uani 1 1 d . . .
B7 B 0.1788(3) 0.0665(2) 0.27837(18) 0.0248(4) Uani 1 1 d . . .
B8 B 0.3864(3) 0.0041(2) 0.25733(17) 0.0224(4) Uani 1 1 d . . .
B8' B 0.3543(3) -0.1872(2) 0.15356(18) 0.0269(4) Uani 1 1 d . . .
B10 B 0.5767(3) 0.3194(2) 0.41710(19) 0.0268(4) Uani 1 1 d . . .
B10' B -0.0801(3) -0.2811(2) 0.1645(2) 0.0308(5) Uani 1 1 d . . .
B11 B 0.2900(3) 0.2643(2) 0.38205(19) 0.0271(4) Uani 1 1 d . . .
H1 H 0.446(3) 0.313(2) 0.0840(19) 0.038(6) Uiso 1 1 d . . .
H1' H 0.012(3) -0.305(2) 0.3814(17) 0.030(5) Uiso 1 1 d . . .
H2 H 0.075(3) 0.253(2) 0.1950(16) 0.023(5) Uiso 1 1 d . . .
H2' H 0.261(3) -0.006(2) 0.4639(17) 0.029(5) Uiso 1 1 d . . .
H3 H 0.172(3) 0.011(2) 0.0577(19) 0.040(6) Uiso 1 1 d . . .
H3' H 0.465(3) -0.176(2) 0.3594(17) 0.029(5) Uiso 1 1 d . . .
H4 H 0.631(3) 0.095(2) 0.110(2) 0.043(6) Uiso 1 1 d . . .
H4' H 0.144(3) -0.446(2) 0.1989(18) 0.037(6) Uiso 1 1 d . . .
H5 H 0.816(3) 0.400(2) 0.2719(16) 0.027(5) Uiso 1 1 d . . .
H5' H -0.168(3) -0.100(2) 0.3183(18) 0.034(5) Uiso 1 1 d . . .
H6 H 0.474(4) 0.495(3) 0.316(2) 0.050(6) Uiso 1 1 d . . .
H8' H 0.486(3) -0.191(2) 0.1188(18) 0.032(5) Uiso 1 1 d . . .
H10 H 0.685(4) 0.387(2) 0.493(2) 0.044(6) Uiso 1 1 d . . .
H10' H -0.241(3) -0.367(2) 0.1270(18) 0.035(5) Uiso 1 1 d . . .
H11 H 0.212(3) 0.307(2) 0.4413(18) 0.033(5) Uiso 1 1 d . . .
H51' H -0.085(3) -0.134(2) 0.1692(19) 0.037(6) Uiso 1 1 d . . .
H101 H 0.413(3) 0.228(2) 0.4432(19) 0.043(6) Uiso 1 1 d . . .

loop_
_atom_site_aniso_label
_atom_site_aniso_U_11
_atom_site_aniso_U_22
_atom_site_aniso_U_33
_atom_site_aniso_U_23
_atom_site_aniso_U_13
_atom_site_aniso_U_12
S9 0.0240(3) 0.0221(2) 0.0285(3) 0.00438(18) 0.00364(19) 0.00748(19)
S9' 0.0380(3) 0.0252(3) 0.0240(3) 0.00100(19) 0.0001(2) 0.0090(2)
B1 0.0324(11) 0.0231(10) 0.0261(11) 0.0072(8) 0.0088(9) 0.0097(9)
B1' 0.0248(10) 0.0231(10) 0.0280(11) 0.0053(8) 0.0060(9) 0.0066(8)
B2 0.0286(11) 0.0267(10) 0.0301(11) 0.0073(9) 0.0058(9) 0.0126(9)
B2' 0.0258(10) 0.0229(10) 0.0234(10) 0.0040(8) 0.0056(8) 0.0068(8)
B3 0.0283(10) 0.0240(10) 0.0235(10) 0.0051(8) 0.0031(8) 0.0105(8)
B3' 0.0243(10) 0.0206(9) 0.0266(10) 0.0068(8) 0.0040(8) 0.0089(8)
B4 0.0280(11) 0.0248(10) 0.0266(10) 0.0060(8) 0.0096(9) 0.0090(8)
B4' 0.0316(11) 0.0230(10) 0.0298(11) 0.0058(9) 0.0047(9) 0.0094(9)
B5 0.0323(12) 0.0205(10) 0.0342(12) 0.0072(9) 0.0100(10) 0.0079(9)
B5' 0.0253(10) 0.0274(11) 0.0339(12) 0.0061(9) 0.0090(9) 0.0087(9)
B6 0.0342(12) 0.0216(10) 0.0311(11) 0.0036(8) 0.0068(9) 0.0121(9)
B7 0.0241(10) 0.0231(10) 0.0256(10) 0.0027(8) 0.0051(8) 0.0087(8)
B8 0.0224(10) 0.0206(9) 0.0218(9) 0.0022(7) 0.0042(8) 0.0070(8)
B8' 0.0317(11) 0.0221(10) 0.0269(11) 0.0037(8) 0.0063(9) 0.0112(9)
B10 0.0297(11) 0.0189(9) 0.0284(11) 0.0024(8) 0.0046(9) 0.0075(8)
B10' 0.0272(11) 0.0251(11) 0.0342(12) 0.0046(9) -0.0003(9) 0.0067(9)
B11 0.0312(11) 0.0233(10) 0.0274(10) 0.0039(8) 0.0078(9) 0.0120(9)

loop_
_atom_type_symbol
_atom_type_description
_atom_type_scat_dispersion_real
_atom_type_scat_dispersion_imag
_atom_type_scat_source
B B 0.0013 0.0007 'International Tables Vol C Tables 4.2.6.8 and 6.1.1.4'
S S 0.1246 0.1234 'International Tables Vol C Tables 4.2.6.8 and 6.1.1.4'
H H 0.0000 0.0000 'International Tables Vol C Tables 4.2.6.8 and 6.1.1.4'

loop_
_geom_angle_atom_site_label_1
_geom_angle_atom_site_label_2
_geom_angle_atom_site_label_3
_geom_angle
_geom_angle_site_symmetry_1
_geom_angle_site_symmetry_3
_geom_angle_publ_flag
B8 S9 B10 98.25(8) . . ?
B8 S9 B4 58.65(8) . . ?
B10 S9 B4 98.69(9) . . ?
B8 S9 B5 99.25(9) . . ?
B10 S9 B5 56.24(9) . . ?
B4 S9 B5 54.66(9) . . ?
B8' S9' B10' 98.35(9) . . ?
B8' S9' B4' 58.51(9) . . ?
B10' S9' B4' 59.49(9) . . ?
B5 B1 B4 63.77(12) . . ?
B5 B1 B3 111.48(15) . . ?
B4 B1 B3 60.85(11) . . ?
B5 B1 B2 109.28(15) . . ?
B4 B1 B2 110.14(14) . . ?
B3 B1 B2 60.12(11) . . ?
B5 B1 B6 59.48(12) . . ?
B4 B1 B6 111.32(15) . . ?
B3 B1 B6 109.45(14) . . ?
B2 B1 B6 60.65(12) . . ?
B5 B1 H1 118.8(11) . . ?
B4 B1 H1 116.2(12) . . ?
B3 B1 H1 119.9(11) . . ?
B2 B1 H1 123.6(12) . . ?
B6 B1 H1 123.1(11) . . ?
B2' B1' B4' 114.33(14) . . ?
B2' B1' B10' 110.12(14) . . ?
B4' B1' B10' 65.32(12) . . ?
B2' B1' B5' 59.94(12) . . ?
B4' B1' B5' 119.18(15) . . ?
B10' B1' B5' 63.07(12) . . ?
B2' B1' B3' 60.70(11) . . ?
B4' B1' B3' 58.81(11) . . ?
B10' B1' B3' 104.96(14) . . ?
B5' B1' B3' 107.32(13) . . ?
B2' B1' H1' 116.4(10) . . ?
B4' B1' H1' 115.1(10) . . ?
B10' B1' H1' 125.6(10) . . ?
B5' B1' H1' 120.1(10) . . ?
B3' B1' H1' 121.4(10) . . ?
B7 B2 B11 66.21(12) . . ?
B7 B2 B3 59.76(11) . . ?
B11 B2 B3 113.42(15) . . ?
B7 B2 B1 108.71(14) . . ?
B11 B2 B1 110.05(16) . . ?
B3 B2 B1 59.52(11) . . ?
B7 B2 B6 111.48(15) . . ?
B11 B2 B6 59.83(12) . . ?
B3 B2 B6 108.28(14) . . ?
B1 B2 B6 59.80(12) . . ?
B7 B2 H2 120.7(9) . . ?
B11 B2 H2 116.1(10) . . ?
B3 B2 H2 123.4(10) . . ?
B1 B2 H2 122.0(9) . . ?
B6 B2 H2 119.2(9) . . ?
B7 B2' B1' 117.04(15) . . ?
B7 B2' B5' 63.62(12) . . ?
B1' B2' B5' 61.34(12) . . ?
B7 B2' B3' 113.89(14) . . ?
B1' B2' B3' 61.63(11) . . ?
B5' B2' B3' 109.11(14) . . ?
B7 B2' B8 59.56(11) . . ?
B1' B2' B8 107.13(14) . . ?
B5' B2' B8 103.31(14) . . ?
B3' B2' B8 59.67(11) . . ?
B7 B2' H2' 118.9(10) . . ?
B1' B2' H2' 115.8(10) . . ?
B5' B2' H2' 123.7(10) . . ?
B3' B2' H2' 116.8(10) . . ?
B8 B2' H2' 127.0(10) . . ?
B7 B3 B1 108.42(14) . . ?
B7 B3 B4 112.86(14) . . ?
B1 B3 B4 58.77(11) . . ?
B7 B3 B2 58.58(11) . . ?
B1 B3 B2 60.35(11) . . ?
B4 B3 B2 108.63(14) . . ?
B7 B3 B8 59.40(11) . . ?
B1 B3 B8 109.95(14) . . ?
B4 B3 B8 65.63(11) . . ?
B2 B3 B8 106.40(14) . . ?
B7 B3 H3 121.4(11) . . ?
B1 B3 H3 118.3(11) . . ?
B4 B3 H3 120.6(11) . . ?
B2 B3 H3 118.6(11) . . ?
B8 B3 H3 125.3(11) . . ?
B8' B3' B4' 64.68(12) . . ?
B8' B3' B2' 117.42(14) . . ?
B4' B3' B2' 111.92(15) . . ?
B8' B3' B8 66.84(11) . . ?
B4' B3' B8 117.21(14) . . ?
B2' B3' B8 61.43(11) . . ?
B8' B3' B1' 109.45(15) . . ?
B4' B3' B1' 59.17(12) . . ?
B2' B3' B1' 57.68(11) . . ?
B8 B3' B1' 105.47(13) . . ?
B8' B3' H3' 117.9(11) . . ?
B4' B3' H3' 121.3(10) . . ?
B2' B3' H3' 114.7(11) . . ?
B8 B3' H3' 115.5(10) . . ?
B1' B3' H3' 126.1(10) . . ?
B1 B4 B3 60.38(12) . . ?
B1 B4 B5 58.05(12) . . ?
B3 B4 B5 106.61(14) . . ?
B1 B4 B8 105.30(13) . . ?
B3 B4 B8 58.02(10) . . ?
B5 B4 B8 106.23(13) . . ?
B1 B4 S9 109.89(13) . . ?
B3 B4 S9 108.97(12) . . ?
B5 B4 S9 62.70(9) . . ?
B8 B4 S9 59.89(8) . . ?
B1 B4 H4 129.8(12) . . ?
B3 B4 H4 124.3(12) . . ?
B5 B4 H4 124.4(12) . . ?
B8 B4 H4 118.2(12) . . ?
S9 B4 H4 112.9(12) . . ?
B3' B4' B1' 62.02(12) . . ?
B3' B4' B8' 56.40(11) . . ?
B1' B4' B8' 105.28(14) . . ?
B3' B4' B10' 101.87(14) . . ?
B1' B4' B10' 57.76(12) . . ?
B8' B4' B10' 98.29(13) . . ?
B3' B4' S9' 106.91(12) . . ?
B1' B4' S9' 110.56(13) . . ?
B8' B4' S9' 58.34(9) . . ?
B10' B4' S9' 59.58(9) . . ?
B3' B4' H4' 125.5(12) . . ?
B1' B4' H4' 119.4(12) . . ?
B8' B4' H4' 129.0(11) . . ?
B10' B4' H4' 125.2(11) . . ?
S9' B4' H4' 119.3(12) . . ?
B1 B5 B6 61.69(13) . . ?
B1 B5 B4 58.17(12) . . ?
B6 B5 B4 108.61(15) . . ?
B1 B5 B10 107.11(15) . . ?
B6 B5 B10 58.13(12) . . ?
B4 B5 B10 108.95(13) . . ?
B1 B5 S9 109.93(12) . . ?
B6 B5 S9 110.11(13) . . ?
B4 B5 S9 62.64(9) . . ?
B10 B5 S9 61.52(9) . . ?
B1 B5 H5 129.6(10) . . ?
B6 B5 H5 127.9(11) . . ?
B4 B5 H5 119.0(10) . . ?
B10 B5 H5 118.7(10) . . ?
S9 B5 H5 109.7(11) . . ?
B2' B5' B1' 58.73(11) . . ?
B2' B5' B7 56.78(11) . . ?
B1' B5' B7 108.84(14) . . ?
B2' B5' B10' 105.35(14) . . ?
B1' B5' B10' 58.26(11) . . ?
B7 B5' B10' 116.37(15) . . ?
B2' B5' H5' 123.3(11) . . ?
B1' B5' H5' 117.9(11) . . ?
B7 B5' H5' 120.3(11) . . ?
B10' B5' H5' 118.9(11) . . ?
B2' B5' H51' 124.7(10) . . ?
B1' B5' H51' 105.7(10) . . ?
B7 B5' H51' 88.3(10) . . ?
B10' B5' H51' 49.9(10) . . ?
H5' B5' H51' 110.9(15) . . ?
B5 B6 B10 64.64(12) . . ?
B5 B6 B11 114.25(15) . . ?
B10 B6 B11 62.27(12) . . ?
B5 B6 B1 58.82(12) . . ?
B10 B6 B1 109.97(15) . . ?
B11 B6 B1 108.63(14) . . ?
B5 B6 B2 107.85(15) . . ?
B10 B6 B2 107.67(14) . . ?
B11 B6 B2 58.36(12) . . ?
B1 B6 B2 59.56(12) . . ?
B5 B6 H6 118.6(13) . . ?
B10 B6 H6 121.6(13) . . ?
B11 B6 H6 120.9(12) . . ?
B1 B6 H6 119.9(12) . . ?
B2 B6 H6 122.4(13) . . ?
B2' B7 B2 160.71(17) . . ?
B2' B7 B3 123.19(15) . . ?
B2 B7 B3 61.66(12) . . ?
B2' B7 B8 63.97(11) . . ?
B2 B7 B8 110.98(14) . . ?
B3 B7 B8 62.10(11) . . ?
B2' B7 B5' 59.60(11) . . ?
B2 B7 B5' 137.34(16) . . ?
B3 B7 B5' 118.78(14) . . ?
B8 B7 B5' 103.58(13) . . ?
B2' B7 B11 105.53(14) . . ?
B2 B7 B11 57.31(11) . . ?
B3 B7 B11 107.85(13) . . ?
B8 B7 B11 109.55(13) . . ?
B5' B7 B11 131.49(15) . . ?
B7 B8 B3' 110.38(13) . . ?
B7 B8 B3 58.50(11) . . ?
B3' B8 B3 139.68(15) . . ?
B7 B8 B2' 56.47(11) . . ?
B3' B8 B2' 58.89(11) . . ?
B3 B8 B2' 112.65(14) . . ?
B7 B8 B8' 125.14(14) . . ?
B3' B8 B8' 54.03(10) . . ?
B3 B8 B8' 98.20(13) . . ?
B2' B8 B8' 104.66(12) . . ?
B7 B8 B4 104.62(13) . . ?
B3' B8 B4 143.73(14) . . ?
B3 B8 B4 56.35(11) . . ?
B2' B8 B4 156.62(14) . . ?
B8' B8 B4 97.68(12) . . ?
B7 B8 S9 113.35(12) . . ?
B3' B8 S9 110.71(12) . . ?
B3 B8 S9 108.91(11) . . ?
B2' B8 S9 110.59(12) . . ?
B8' B8 S9 121.35(12) . . ?
B4 B8 S9 61.46(8) . . ?
B3' B8' S9' 113.17(13) . . ?
B3' B8' B4' 58.92(11) . . ?
S9' B8' B4' 63.15(10) . . ?
B3' B8' B8 59.14(11) . . ?
S9' B8' B8 114.02(13) . . ?
B4' B8' B8 106.76(13) . . ?
B3' B8' H8' 124.5(11) . . ?
S9' B8' H8' 116.5(11) . . ?
B4' B8' H8' 128.8(11) . . ?
B8 B8' H8' 116.7(11) . . ?
B6 B10 B11 58.92(12) . . ?
B6 B10 B5 57.23(12) . . ?
B11 B10 B5 105.66(14) . . ?
B6 B10 S9 109.98(13) . . ?
B11 B10 S9 112.74(12) . . ?
B5 B10 S9 62.24(9) . . ?
B6 B10 H10 126.3(12) . . ?
B11 B10 H10 129.9(13) . . ?
B5 B10 H10 116.8(12) . . ?
S9 B10 H10 109.9(13) . . ?
B6 B10 H101 100.3(10) . . ?
B11 B10 H101 41.8(10) . . ?
B5 B10 H101 131.8(10) . . ?
S9 B10 H101 94.7(10) . . ?
H10 B10 H101 110.6(15) . . ?
B1' B10' B5' 58.67(11) . . ?
B1' B10' B4' 56.92(11) . . ?
B5' B10' B4' 108.30(14) . . ?
B1' B10' S9' 111.01(13) . . ?
B5' B10' S9' 123.49(13) . . ?
B4' B10' S9' 60.93(9) . . ?
B1' B10' H10' 125.6(10) . . ?
B5' B10' H10' 119.7(11) . . ?
B4' B10' H10' 121.3(11) . . ?
S9' B10' H10' 110.0(10) . . ?
B1' B10' H51' 98.2(8) . . ?
B5' B10' H51' 41.7(8) . . ?
B4' B10' H51' 130.0(9) . . ?
S9' B10' H51' 99.5(8) . . ?
H10' B10' H51' 108.5(13) . . ?
B2 B11 B6 61.81(12) . . ?
B2 B11 B10 107.66(15) . . ?
B6 B11 B10 58.82(12) . . ?
B2 B11 B7 56.48(11) . . ?
B6 B11 B7 105.52(14) . . ?
B10 B11 B7 106.07(14) . . ?
B2 B11 H11 122.4(11) . . ?
B6 B11 H11 120.9(11) . . ?
B10 B11 H11 121.6(11) . . ?
B7 B11 H11 125.3(11) . . ?
B2 B11 H101 131.1(10) . . ?
B6 B11 H101 102.5(10) . . ?
B10 B11 H101 44.2(10) . . ?
B7 B11 H101 89.6(10) . . ?
H11 B11 H101 105.6(15) . . ?

loop_
_geom_bond_atom_site_label_1
_geom_bond_atom_site_label_2
_geom_bond_distance
_geom_bond_site_symmetry_2
_geom_bond_publ_flag
S9 B8 1.981(2) . ?
S9 B10 1.999(2) . ?
S9 B4 2.011(2) . ?
S9 B5 2.013(2) . ?
S9' B8' 1.855(2) . ?
S9' B10' 1.919(2) . ?
S9' B4' 1.945(2) . ?
B1 B5 1.747(3) . ?
B1 B4 1.750(3) . ?
B1 B3 1.779(3) . ?
B1 B2 1.794(3) . ?
B1 B6 1.798(3) . ?
B1 H1 1.04(2) . ?
B1' B2' 1.746(3) . ?
B1' B4' 1.768(3) . ?
B1' B10' 1.785(3) . ?
B1' B5' 1.793(3) . ?
B1' B3' 1.818(3) . ?
B1' H1' 1.115(19) . ?
B2 B7 1.735(3) . ?
B2 B11 1.752(3) . ?
B2 B3 1.790(3) . ?
B2 B6 1.814(3) . ?
B2 H2 1.091(18) . ?
B2' B7 1.715(3) . ?
B2' B5' 1.768(3) . ?
B2' B3' 1.802(3) . ?
B2' B8 1.848(3) . ?
B2' H2' 1.110(19) . ?
B3 B7 1.757(3) . ?
B3 B4 1.787(3) . ?
B3 B8 1.821(3) . ?
B3 H3 1.11(2) . ?
B3' B8' 1.713(3) . ?
B3' B4' 1.761(3) . ?
B3' B8 1.817(3) . ?
B3' H3' 1.05(2) . ?
B4 B5 1.847(3) . ?
B4 B8 1.956(3) . ?
B4 H4 1.05(2) . ?
B4' B8' 1.859(3) . ?
B4' B10' 1.917(3) . ?
B4' H4' 1.02(2) . ?
B5 B6 1.760(3) . ?
B5 B10 1.891(3) . ?
B5 H5 1.033(19) . ?
B5' B7 1.836(3) . ?
B5' B10' 1.871(3) . ?
B5' H5' 1.07(2) . ?
B5' H51' 1.24(2) . ?
B6 B10 1.777(3) . ?
B6 B11 1.779(3) . ?
B6 H6 1.04(2) . ?
B7 B8 1.774(3) . ?
B7 B11 1.905(3) . ?
B8 B8' 1.946(3) . ?
B8' H8' 1.05(2) . ?
B10 B11 1.838(3) . ?
B10 H10 1.03(2) . ?
B10 H101 1.28(2) . ?
B10' H10' 1.11(2) . ?
B10' H51' 1.43(2) . ?
B11 H11 1.04(2) . ?
B11 H101 1.23(2) . ?
